data_7211776
loop_
_publ_author_name
'Viciano-Chumillas, Marta'
'Marino, Nadia'
'Sorribes, Iv\'an'
'Vicent, Cristian'
'Lloret, Francesc'
'Julve, Miguel'

_publ_section_title
;
 [Cr(dmbipy)(ox)2]&#x2212;: a new bis-oxalato building block for metal
 assembling. Crystal structures and magnetic properties of
 XPh4[Cr(dmbipy)(ox)2]&#x00B7;5H2O (X = P and As),
 {Ba(H2O)2[Cr(dmbipy)(ox)2]2}n&#x00B7;17/2nH2O and
 {Ag(H2O)[Cr(dmbipy)(ox)2]}n&#x00B7;3nH2O
;
_journal_issue 1
_journal_name_full CrystEngComm
_journal_page_first 122
_journal_paper_doi 10.1039/b914419f
_journal_volume 12
_journal_year 2010
_chemical_formula_sum 'C16 H20 Ag Cr N2 O12'
_chemical_formula_weight 592.21
_chemical_name_systematic
;
?
;
_space_group_IT_number 14
_symmetry_cell_setting monoclinic
_symmetry_Int_Tables_number 14
_symmetry_space_group_name_Hall '-P 2yn'
_symmetry_space_group_name_H-M 'P 1 21/n 1'
_atom_sites_solution_hydrogens geom
_atom_sites_solution_primary direct
_atom_sites_solution_secondary difmap
_audit_creation_method SHELXL-97
_cell_angle_alpha 90.00
_cell_angle_beta 92.851(9)
_cell_angle_gamma 90.00
_cell_formula_units_Z 4
_cell_length_a 10.106(4)
_cell_length_b 12.278(5)
_cell_length_c 17.285(7)
_cell_measurement_reflns_used 2352
_cell_measurement_temperature 293(2)
_cell_measurement_theta_max 23.78
_cell_measurement_theta_min 2.27
_cell_volume 2142.1(15)
_computing_cell_refinement 'Bruker SMART'
_computing_data_collection 'Bruker SMART'
_computing_data_reduction 'Bruker SHELXTL'
_computing_molecular_graphics 'Bruker SHELXTL'
_computing_publication_material 'Bruker SHELXTL'
_computing_structure_refinement 'SHELXL-97 (Sheldrick, 1997)'
_computing_structure_solution 'SHELXS-97 (Sheldrick, 1990)'
_diffrn_ambient_temperature 293(2)
_diffrn_measured_fraction_theta_full 1.000
_diffrn_measured_fraction_theta_max 1.000
_diffrn_measurement_device_type 'CCD area detector'
_diffrn_measurement_method 'phi and omega scans'
_diffrn_radiation_monochromator graphite
_diffrn_radiation_source 'fine-focus sealed tube'
_diffrn_radiation_type MoK\a
_diffrn_radiation_wavelength 0.71073
_diffrn_reflns_av_R_equivalents 0.0785
_diffrn_reflns_av_sigmaI/netI 0.1170
_diffrn_reflns_limit_h_max 13
_diffrn_reflns_limit_h_min -12
_diffrn_reflns_limit_k_max 12
_diffrn_reflns_limit_k_min -15
_diffrn_reflns_limit_l_max 22
_diffrn_reflns_limit_l_min -15
_diffrn_reflns_number 11790
_diffrn_reflns_theta_full 27.50
_diffrn_reflns_theta_max 27.50
_diffrn_reflns_theta_min 2.04
_exptl_absorpt_coefficient_mu 1.487
_exptl_absorpt_correction_T_max 0.812
_exptl_absorpt_correction_T_min 0.613
_exptl_absorpt_correction_type multi-scan
_exptl_absorpt_process_details 'Bruker SADABS'
_exptl_crystal_colour pink
_exptl_crystal_density_diffrn 1.836
_exptl_crystal_density_method 'not measured'
_exptl_crystal_description prism
_exptl_crystal_F_000 1188
_exptl_crystal_size_max 0.21
_exptl_crystal_size_mid 0.18
_exptl_crystal_size_min 0.14
_refine_diff_density_max 0.704
_refine_diff_density_min -1.013
_refine_diff_density_rms 0.144
_refine_ls_extinction_method none
_refine_ls_goodness_of_fit_ref 1.045
_refine_ls_hydrogen_treatment constr
_refine_ls_matrix_type full
_refine_ls_number_parameters 291
_refine_ls_number_reflns 4920
_refine_ls_number_restraints 0
_refine_ls_restrained_S_all 1.045
_refine_ls_R_factor_all 0.1417
_refine_ls_R_factor_gt 0.0681
_refine_ls_shift/su_max 0.001
_refine_ls_shift/su_mean 0.000
_refine_ls_structure_factor_coef Fsqd
_refine_ls_weighting_details 'calc w=1/[\s^2^(Fo^2^)+(0.0924P)^2^+4.6901P] where P=(Fo^2^+2Fc^2^)/3'
_refine_ls_weighting_scheme calc
_refine_ls_wR_factor_gt 0.1790
_refine_ls_wR_factor_ref 0.2153
_reflns_number_gt 2635
_reflns_number_total 4920
_reflns_threshold_expression >2sigma(I)
_cod_data_source_file b914419f.txt
_cod_data_source_block compound4
_cod_depositor_comments
;
The following automatic conversions were performed:

'_symmetry_cell_setting' value 'Monoclinic' changed to 'monoclinic'
according to /home/saulius/struct/CIF-dictionaries/cif_core.dic
dictionary named 'cif_core.dic' version 2.4.2 from 2011-04-26.

Automatic conversion script
Id: cif_fix_values 1891 2012-01-12 08:04:46Z andrius 
;
_cod_original_cell_volume 2142.1(14)
_cod_original_sg_symbol_H-M P2(1)/n
_cod_database_code 7211776

loop_
_symmetry_equiv_pos_as_xyz
'x, y, z'
'-x+1/2, y+1/2, -z+1/2'
'-x, -y, -z'
'x-1/2, -y-1/2, z-1/2'

loop_
_atom_site_label
_atom_site_type_symbol
_atom_site_fract_x
_atom_site_fract_y
_atom_site_fract_z
_atom_site_U_iso_or_equiv
_atom_site_adp_type
_atom_site_occupancy
_atom_site_symmetry_multiplicity
_atom_site_calc_flag
_atom_site_refinement_flags
Ag1 Ag 0.15052(8) 0.42085(6) 0.03193(4) 0.0555(3) Uani 1 1 d .
Cr1 Cr 0.20807(12) 0.86108(10) 0.15045(7) 0.0276(3) Uani 1 1 d .
C1 C 0.3473(8) 0.9076(7) 0.2844(4) 0.0344(18) Uani 1 1 d .
C2 C 0.2398(8) 0.8283(7) 0.3060(5) 0.0369(19) Uani 1 1 d .
C3 C 0.1245(8) 0.6789(6) 0.0705(4) 0.0306(17) Uani 1 1 d .
C4 C 0.2686(7) 0.6556(6) 0.1004(4) 0.0316(17) Uani 1 1 d .
C5 C -0.0053(8) 1.0095(7) 0.2093(4) 0.0352(19) Uani 1 1 d .
H5 H -0.0078 0.9610 0.2505 0.042 Uiso 1 1 calc R
C6 C -0.0894(9) 1.0962(7) 0.2074(5) 0.042(2) Uani 1 1 d .
H6 H -0.1473 1.1059 0.2470 0.051 Uiso 1 1 calc R
C7 C -0.0891(7) 1.1697(6) 0.1471(4) 0.0313(17) Uani 1 1 d .
C8 C 0.0013(7) 1.1532(6) 0.0913(4) 0.0309(17) Uani 1 1 d .
H8 H 0.0068 1.2025 0.0508 0.037 Uiso 1 1 calc R
C9 C 0.0845(7) 1.0626(6) 0.0954(4) 0.0255(16) Uani 1 1 d .
C10 C 0.1827(7) 1.0369(6) 0.0370(4) 0.0272(16) Uani 1 1 d .
C11 C 0.3434(7) 0.9147(6) 0.0026(4) 0.0306(17) Uani 1 1 d .
H11 H 0.3935 0.8526 0.0135 0.037 Uiso 1 1 calc R
C12 C 0.3650(8) 0.9711(7) -0.0631(5) 0.0369(19) Uani 1 1 d .
H12 H 0.4274 0.9461 -0.0967 0.044 Uiso 1 1 calc R
C13 C 0.2947(8) 1.0654(6) -0.0805(4) 0.0334(18) Uani 1 1 d .
C14 C 0.2027(8) 1.0977(6) -0.0280(4) 0.0311(17) Uani 1 1 d .
H14 H 0.1542 1.1612 -0.0370 0.037 Uiso 1 1 calc R
C15 C -0.1815(8) 1.2665(7) 0.1429(5) 0.042(2) Uani 1 1 d .
H15A H -0.1317 1.3320 0.1531 0.064 Uiso 1 1 calc R
H15B H -0.2472 1.2585 0.1807 0.064 Uiso 1 1 calc R
H15C H -0.2242 1.2705 0.0921 0.064 Uiso 1 1 calc R
C16 C 0.3186(10) 1.1284(8) -0.1513(5) 0.053(2) Uani 1 1 d .
H16A H 0.3857 1.1822 -0.1399 0.079 Uiso 1 1 calc R
H16B H 0.2381 1.1637 -0.1692 0.079 Uiso 1 1 calc R
H16C H 0.3476 1.0801 -0.1907 0.079 Uiso 1 1 calc R
N1 N 0.0810(6) 0.9909(5) 0.1544(3) 0.0279(14) Uani 1 1 d .
N2 N 0.2532(6) 0.9449(5) 0.0522(3) 0.0270(14) Uani 1 1 d .
O1 O 0.3440(5) 0.9351(4) 0.2138(3) 0.0356(13) Uani 1 1 d .
O2 O 0.1593(5) 0.8013(4) 0.2505(3) 0.0338(12) Uani 1 1 d .
O3 O 0.4293(6) 0.9404(5) 0.3326(3) 0.0525(17) Uani 1 1 d .
O4 O 0.2312(6) 0.7965(5) 0.3734(3) 0.0485(15) Uani 1 1 d .
O5 O 0.0797(5) 0.7698(4) 0.0914(3) 0.0301(12) Uani 1 1 d .
O6 O 0.3249(5) 0.7364(4) 0.1334(3) 0.0332(12) Uani 1 1 d .
O7 O 0.0646(6) 0.6123(5) 0.0290(3) 0.0425(14) Uani 1 1 d .
O8 O 0.3178(6) 0.5657(5) 0.0913(4) 0.0508(16) Uani 1 1 d .
O9 O 0.2450(8) 0.3841(6) -0.0855(4) 0.075(2) Uani 1 1 d .
O1W O 0.5323(7) 0.7131(6) -0.0227(5) 0.078(2) Uani 1 1 d .
O2W O 0.5636(7) 0.4712(7) 0.1080(4) 0.069(2) Uani 1 1 d .
O3W O -0.0717(8) 0.6284(6) 0.2254(5) 0.081(2) Uani 1 1 d .

loop_
_atom_site_aniso_label
_atom_site_aniso_U_11
_atom_site_aniso_U_22
_atom_site_aniso_U_33
_atom_site_aniso_U_23
_atom_site_aniso_U_13
_atom_site_aniso_U_12
Ag1 0.0630(5) 0.0546(5) 0.0477(5) -0.0059(4) -0.0086(3) 0.0054(4)
Cr1 0.0295(6) 0.0252(7) 0.0277(6) 0.0007(5) -0.0018(5) 0.0006(5)
C1 0.035(4) 0.038(5) 0.030(4) -0.006(4) -0.002(3) 0.011(4)
C2 0.046(5) 0.031(5) 0.034(4) 0.004(4) 0.003(4) 0.008(4)
C3 0.036(4) 0.029(4) 0.028(4) 0.004(3) 0.004(3) -0.002(3)
C4 0.034(4) 0.028(5) 0.033(4) -0.001(4) 0.007(3) 0.003(3)
C5 0.047(5) 0.043(5) 0.017(4) 0.000(3) 0.011(3) 0.006(4)
C6 0.051(5) 0.049(6) 0.029(4) -0.004(4) 0.017(4) 0.002(4)
C7 0.037(4) 0.027(4) 0.031(4) -0.008(3) 0.004(3) 0.004(3)
C8 0.034(4) 0.030(4) 0.029(4) -0.002(3) 0.002(3) 0.002(3)
C9 0.023(4) 0.030(4) 0.023(4) -0.004(3) 0.000(3) 0.000(3)
C10 0.029(4) 0.027(4) 0.025(4) -0.005(3) 0.001(3) 0.000(3)
C11 0.024(4) 0.030(4) 0.038(4) -0.011(4) 0.004(3) 0.006(3)
C12 0.043(5) 0.035(5) 0.034(4) -0.009(4) 0.013(3) -0.002(4)
C13 0.035(4) 0.031(5) 0.035(4) -0.002(3) 0.006(3) -0.008(3)
C14 0.038(4) 0.026(4) 0.030(4) 0.004(3) 0.008(3) -0.004(3)
C15 0.046(5) 0.037(5) 0.045(5) -0.006(4) 0.013(4) 0.008(4)
C16 0.068(7) 0.050(6) 0.042(5) 0.005(5) 0.023(5) 0.001(5)
N1 0.034(3) 0.025(4) 0.025(3) 0.001(3) 0.003(3) 0.003(3)
N2 0.027(3) 0.027(4) 0.027(3) -0.006(3) 0.003(2) 0.003(3)
O1 0.039(3) 0.036(3) 0.031(3) -0.004(2) -0.001(2) -0.004(2)
O2 0.037(3) 0.032(3) 0.032(3) 0.005(2) 0.002(2) -0.003(2)
O3 0.046(4) 0.068(5) 0.042(3) -0.011(3) -0.009(3) -0.001(3)
O4 0.060(4) 0.050(4) 0.035(3) 0.008(3) 0.000(3) 0.005(3)
O5 0.028(3) 0.027(3) 0.034(3) 0.000(2) -0.005(2) 0.001(2)
O6 0.028(3) 0.029(3) 0.042(3) 0.000(2) -0.002(2) 0.006(2)
O7 0.049(4) 0.035(3) 0.043(3) -0.006(3) -0.011(3) -0.005(3)
O8 0.038(3) 0.030(3) 0.084(5) -0.010(3) -0.002(3) 0.009(3)
O9 0.081(6) 0.082(6) 0.064(5) -0.002(4) 0.026(4) 0.005(4)
O1W 0.070(5) 0.077(6) 0.087(5) -0.017(4) 0.013(4) 0.031(4)
O2W 0.043(4) 0.093(6) 0.070(5) -0.016(4) 0.006(3) 0.003(4)
O3W 0.079(5) 0.070(5) 0.098(6) 0.008(5) 0.037(5) 0.002(4)

loop_
_atom_type_symbol
_atom_type_description
_atom_type_scat_dispersion_real
_atom_type_scat_dispersion_imag
_atom_type_scat_source
C C 0.0033 0.0016 'International Tables Vol C Tables 4.2.6.8 and 6.1.1.4'
H H 0.0000 0.0000 'International Tables Vol C Tables 4.2.6.8 and 6.1.1.4'
N N 0.0061 0.0033 'International Tables Vol C Tables 4.2.6.8 and 6.1.1.4'
O O 0.0106 0.0060 'International Tables Vol C Tables 4.2.6.8 and 6.1.1.4'
Cr Cr 0.3209 0.6236 'International Tables Vol C Tables 4.2.6.8 and 6.1.1.4'
Ag Ag -0.8971 1.1015 'International Tables Vol C Tables 4.2.6.8 and 6.1.1.4'

loop_
_geom_angle_atom_site_label_1
_geom_angle_atom_site_label_2
_geom_angle_atom_site_label_3
_geom_angle
_geom_angle_site_symmetry_1
_geom_angle_site_symmetry_3
O9 Ag1 O7 89.2(2) . 3_565
O9 Ag1 O4 104.4(2) . 2_545
O7 Ag1 O4 125.2(2) 3_565 2_545
O9 Ag1 O7 108.7(2) . .
O7 Ag1 O7 81.1(2) 3_565 .
O4 Ag1 O7 137.77(19) 2_545 .
O9 Ag1 O3 171.8(2) . 2_545
O7 Ag1 O3 95.7(2) 3_565 2_545
O4 Ag1 O3 67.4(2) 2_545 2_545
O7 Ag1 O3 78.7(2) . 2_545
O1 Cr1 O5 173.1(2) . .
O1 Cr1 O2 83.1(2) . .
O5 Cr1 O2 93.2(2) . .
O1 Cr1 O6 92.0(2) . .
O5 Cr1 O6 82.2(2) . .
O2 Cr1 O6 91.2(2) . .
O1 Cr1 N1 92.6(2) . .
O5 Cr1 N1 93.6(2) . .
O2 Cr1 N1 94.4(2) . .
O6 Cr1 N1 173.2(2) . .
O1 Cr1 N2 93.0(2) . .
O5 Cr1 N2 91.4(2) . .
O2 Cr1 N2 171.9(2) . .
O6 Cr1 N2 96.1(2) . .
N1 Cr1 N2 78.6(2) . .
O3 C1 O1 124.0(8) . .
O3 C1 C2 121.0(7) . .
O1 C1 C2 115.0(7) . .
O4 C2 O2 123.8(8) . .
O4 C2 C1 121.3(8) . .
O2 C2 C1 114.9(7) . .
O7 C3 O5 125.6(7) . .
O7 C3 C4 120.0(7) . .
O5 C3 C4 114.4(7) . .
O8 C4 O6 126.0(7) . .
O8 C4 C3 120.3(7) . .
O6 C4 C3 113.6(7) . .
N1 C5 C6 122.9(7) . .
N1 C5 H5 118.5 . .
C6 C5 H5 118.5 . .
C5 C6 C7 120.3(7) . .
C5 C6 H6 119.9 . .
C7 C6 H6 119.9 . .
C8 C7 C6 117.4(7) . .
C8 C7 C15 120.8(7) . .
C6 C7 C15 121.8(7) . .
C7 C8 C9 120.1(7) . .
C7 C8 H8 119.9 . .
C9 C8 H8 119.9 . .
N1 C9 C8 121.4(6) . .
N1 C9 C10 114.7(6) . .
C8 C9 C10 123.9(6) . .
N2 C10 C14 121.0(7) . .
N2 C10 C9 114.1(6) . .
C14 C10 C9 124.9(7) . .
N2 C11 C12 122.7(7) . .
N2 C11 H11 118.7 . .
C12 C11 H11 118.7 . .
C11 C12 C13 120.4(7) . .
C11 C12 H12 119.8 . .
C13 C12 H12 119.8 . .
C12 C13 C14 116.7(7) . .
C12 C13 C16 121.0(7) . .
C14 C13 C16 122.3(8) . .
C10 C14 C13 120.7(7) . .
C10 C14 H14 119.6 . .
C13 C14 H14 119.6 . .
C7 C15 H15A 109.5 . .
C7 C15 H15B 109.5 . .
H15A C15 H15B 109.5 . .
C7 C15 H15C 109.5 . .
H15A C15 H15C 109.5 . .
H15B C15 H15C 109.5 . .
C13 C16 H16A 109.5 . .
C13 C16 H16B 109.5 . .
H16A C16 H16B 109.5 . .
C13 C16 H16C 109.5 . .
H16A C16 H16C 109.5 . .
H16B C16 H16C 109.5 . .
C5 N1 C9 117.8(6) . .
C5 N1 Cr1 125.9(5) . .
C9 N1 Cr1 116.3(5) . .
C11 N2 C10 118.4(6) . .
C11 N2 Cr1 125.3(5) . .
C10 N2 Cr1 116.2(5) . .
C1 O1 Cr1 113.8(5) . .
C2 O2 Cr1 112.8(5) . .
C1 O3 Ag1 111.5(5) . 2
C2 O4 Ag1 111.7(5) . 2
C3 O5 Cr1 114.6(5) . .
C4 O6 Cr1 114.7(5) . .
C3 O7 Ag1 141.1(5) . 3_565
C3 O7 Ag1 116.9(5) . .
Ag1 O7 Ag1 98.91(19) 3_565 .

loop_
_geom_bond_atom_site_label_1
_geom_bond_atom_site_label_2
_geom_bond_distance
_geom_bond_site_symmetry_2
Ag1 O9 2.330(7) .
Ag1 O7 2.403(6) 3_565
Ag1 O4 2.498(6) 2_545
Ag1 O7 2.506(6) .
Ag1 O3 2.525(6) 2_545
Cr1 O1 1.940(5) .
Cr1 O5 1.962(5) .
Cr1 O2 1.964(5) .
Cr1 O6 1.965(5) .
Cr1 N1 2.051(6) .
Cr1 N2 2.056(6) .
C1 O3 1.214(10) .
C1 O1 1.266(9) .
C1 C2 1.519(12) .
C2 O4 1.235(9) .
C2 O2 1.271(9) .
C3 O7 1.227(9) .
C3 O5 1.263(9) .
C3 C4 1.548(11) .
C4 O8 1.224(9) .
C4 O6 1.265(9) .
C5 N1 1.340(9) .
C5 C6 1.362(11) .
C5 H5 0.9300 .
C6 C7 1.379(11) .
C6 H6 0.9300 .
C7 C8 1.376(10) .
C7 C15 1.510(11) .
C8 C9 1.394(10) .
C8 H8 0.9300 .
C9 N1 1.348(9) .
C9 C10 1.485(10) .
C10 N2 1.354(9) .
C10 C14 1.373(10) .
C11 N2 1.335(9) .
C11 C12 1.357(11) .
C11 H11 0.9300 .
C12 C13 1.384(11) .
C12 H12 0.9300 .
C13 C14 1.388(11) .
C13 C16 1.477(11) .
C14 H14 0.9300 .
C15 H15A 0.9600 .
C15 H15B 0.9600 .
C15 H15C 0.9600 .
C16 H16A 0.9600 .
C16 H16B 0.9600 .
C16 H16C 0.9600 .
O3 Ag1 2.525(6) 2
O4 Ag1 2.498(6) 2
O7 Ag1 2.403(6) 3_565
